data_1549436
loop_
_publ_author_name
'Caputo, Dimitri F. J.'
'Arroniz, Carlos'
'D\"urr, Alexander B'
'Mousseau, James J.'
'Stepan, Antonia F.'
'Mansfield, Steven J.'
'Anderson, Edward A.'

_publ_section_title
;
 Synthesis and applications of highly functionalized 1-halo-3-substituted
 bicyclo[1.1.1]pentanes.
;
_journal_issue 23
_journal_name_full 'Chemical science'
_journal_page_first 5295
_journal_page_last 5300
_journal_paper_doi 10.1039/c8sc01355a
_journal_volume 9
_journal_year 2018
_chemical_compound_source synthetic
_chemical_formula_moiety 'C12 H12 I1 N1 O2'
_chemical_formula_sum 'C12 H12 I N O2'
_chemical_formula_weight 329.14
_chemical_temperature_decomposition 349
_space_group_IT_number 14
_space_group_name_Hall '-P 2ybc'
_space_group_name_H-M_alt 'P 1 21/c 1'
_symmetry_cell_setting monoclinic
_symmetry_space_group_name_Hall '-P 2ybc'
_symmetry_space_group_name_H-M 'P 1 21/c 1'
_atom_sites_solution_hydrogens difmap
_atom_sites_solution_primary other
_audit_creation_date 2017-09-18
_audit_creation_method CRYSTALS_ver_14.61_build_6236
_audit_update_record
;
2018-02-21 deposited with the CCDC.
2018-05-21 downloaded from the CCDC.
;
_cell_angle_alpha 90
_cell_angle_beta 99.0055(15)
_cell_angle_gamma 90
_cell_formula_units_Z 4
_cell_length_a 12.8692(2)
_cell_length_b 8.45340(10)
_cell_length_c 11.4743(2)
_cell_measurement_reflns_used 15554
_cell_measurement_temperature 150
_cell_measurement_theta_max 76
_cell_measurement_theta_min 4
_cell_volume 1232.88(3)
_computing_cell_refinement 'CrysAlisPro, (Agilent, 2011)'
_computing_data_collection 'SuperNova, (Oxford Diffraction, 2010)'
_computing_data_reduction 'CrysAlisPro, (Agilent, 2011)'
_computing_molecular_graphics 'CAMERON (Watkin et al., 1996)'
_computing_publication_material 'CRYSTALS (Betteridge et al., 2003)'
_computing_structure_refinement 'CRYSTALS (Betteridge et al., 2003)'
_computing_structure_solution 'Superflip (Palatinus & Chapuis, 2007)'
_diffrn_ambient_temperature 150
_diffrn_measured_fraction_theta_full 0.998
_diffrn_measured_fraction_theta_max 0.998
_diffrn_measurement_device Area
_diffrn_measurement_device_type 'Oxford Diffraction SuperNova'
_diffrn_measurement_method \w
_diffrn_radiation_monochromator graphite
_diffrn_radiation_type 'Cu K\a'
_diffrn_radiation_wavelength 1.54184
_diffrn_reflns_av_R_equivalents 0.0654
_diffrn_reflns_av_sigmaI/netI 0.0358
_diffrn_reflns_limit_h_max 16
_diffrn_reflns_limit_h_min -16
_diffrn_reflns_limit_k_max 10
_diffrn_reflns_limit_k_min -10
_diffrn_reflns_limit_l_max 14
_diffrn_reflns_limit_l_min -14
_diffrn_reflns_number 26750
_diffrn_reflns_theta_full 76.128
_diffrn_reflns_theta_max 76.128
_diffrn_reflns_theta_min 6.288
_diffrn_standards_number 0
_exptl_absorpt_coefficient_mu 20.300
_exptl_absorpt_correction_T_max 0.07
_exptl_absorpt_correction_T_min 0.00
_exptl_absorpt_correction_type multi-scan
_exptl_absorpt_process_details 'CrysAlisPro, (Agilent, 2011)'
_exptl_crystal_colour clear_pale_colourless
_exptl_crystal_density_diffrn 1.773
_exptl_crystal_density_meas ?
_exptl_crystal_density_method 'not measured'
_exptl_crystal_description block
_exptl_crystal_F_000 640
_exptl_crystal_size_max 0.38
_exptl_crystal_size_mid 0.24
_exptl_crystal_size_min 0.13
_refine_diff_density_max 0.86
_refine_diff_density_min -0.99
_refine_ls_extinction_method None
_refine_ls_goodness_of_fit_ref 1.0008
_refine_ls_hydrogen_treatment constr
_refine_ls_matrix_type full
_refine_ls_number_parameters 145
_refine_ls_number_reflns 2575
_refine_ls_number_restraints 0
_refine_ls_R_factor_all 0.0278
_refine_ls_R_factor_gt 0.0274
_refine_ls_shift/su_max 0.0012215
_refine_ls_shift/su_mean 0.0000258
_refine_ls_structure_factor_coef Fsqd
_refine_ls_weighting_details
;
 Method= Modified Sheldrick 
 w=1/[\s^2^(F^2^) + ( 0.05P)^2^ + 1.54P] 
 ,where P=(max(Fo^2^,0) + 2Fc^2^)/3 
;
_refine_ls_weighting_scheme calc
_refine_ls_wR_factor_all 0.0760
_refine_ls_wR_factor_gt 0.0756
_refine_ls_wR_factor_ref 0.0760
_reflns_limit_h_max 16
_reflns_limit_h_min -16
_reflns_limit_k_max 10
_reflns_limit_k_min 0
_reflns_limit_l_max 14
_reflns_limit_l_min 0
_reflns_number_gt 2525
_reflns_number_total 2580
_reflns_threshold_expression I>2.0\s(I)
_oxford_diffrn_Wilson_B_factor 2.12
_oxford_diffrn_Wilson_scale 0.06
_oxford_refine_ls_r_factor_ref 0.0278
_oxford_refine_ls_scale 4.29(6)
_oxford_reflns_number_all 2575
_oxford_reflns_threshold_expression_ref I>-3.0\s(I)
_oxford_structure_analysis_title 052eaa17-c
_cod_data_source_file c8sc01355a2.cif
_cod_data_source_block 5r
_cod_depositor_comments
;
The following automatic conversions were performed:

'_chemical_melting_point' tag was changed to
'_chemical_temperature_decomposition' since the value had been '349
(decomposition)'. The value '349 (decomposition)' was changed to
'349'.

'_atom_sites_solution_primary' value 'Other' changed to 'other'
according to
/home/data/users/saulius/crontab/automatic-downloads/rss-feeds/RSC/lib/dictionaries/cif_core.dic
dictionary named 'cif_core.dic' version 2.4.2 from 2011-04-26.

'_exptl_crystal_density_meas' value 'not measured' was changed to '?'
- the value is perceived as not measured.

Automatic conversion script
Id: cif_fix_values 4973 2017-02-22 13:04:09Z antanas 

 Adding full bibliography for 1549433--1549437.cif.
;
_cod_original_sg_symbol_H-M 'P 21/c'
_cod_original_formula_sum 'C12 H12 I1 N1 O2'
_cod_database_code 1549436

loop_
_symmetry_equiv_pos_as_xyz
x,y,z
-x,-y,-z
x,-y+1/2,z+1/2
-x,y+1/2,-z+1/2

loop_
_atom_site_label
_atom_site_type_symbol
_atom_site_fract_x
_atom_site_fract_y
_atom_site_fract_z
_atom_site_U_iso_or_equiv
_atom_site_occupancy
_atom_site_adp_type
_atom_site_refinement_flags_posn
I1 I 0.600534(13) 0.29189(2) 0.563690(16) 0.0300 1.0000 Uani .
C2 C 0.4461(2) 0.2402(3) 0.6002(2) 0.0219 1.0000 Uani .
C3 C 0.3767(2) 0.3435(4) 0.6681(3) 0.0285 1.0000 Uani .
C4 C 0.3134(2) 0.1900(3) 0.6278(2) 0.0224 1.0000 Uani .
C5 C 0.4163(2) 0.0952(3) 0.6683(3) 0.0269 1.0000 Uani .
C6 C 0.3499(2) 0.2096(3) 0.5054(3) 0.0254 1.0000 Uani .
C7 C 0.2032(2) 0.1468(3) 0.6473(3) 0.0281 1.0000 Uani .
C8 C 0.1684(2) -0.0050(3) 0.5836(2) 0.0234 1.0000 Uani .
C9 C 0.1212(2) -0.0014(3) 0.4652(2) 0.0251 1.0000 Uani .
C10 C 0.0896(2) -0.1397(3) 0.4051(2) 0.0249 1.0000 Uani .
C11 C 0.1073(2) -0.2815(3) 0.4654(3) 0.0230 1.0000 Uani .
N12 N 0.07273(19) -0.4281(3) 0.4030(2) 0.0296 1.0000 Uani .
O13 O 0.0095(2) -0.4188(3) 0.3117(2) 0.0423 1.0000 Uani .
O14 O 0.1085(2) -0.5543(3) 0.4453(2) 0.0450 1.0000 Uani .
C15 C 0.1553(2) -0.2900(3) 0.5822(3) 0.0263 1.0000 Uani .
C16 C 0.1851(2) -0.1495(4) 0.6401(2) 0.0262 1.0000 Uani .
H32 H 0.3991 0.3575 0.7540 0.0342 1.0000 Uiso R
H31 H 0.3509 0.4423 0.6305 0.0342 1.0000 Uiso R
H51 H 0.4422 0.0907 0.7531 0.0325 1.0000 Uiso R
H52 H 0.4214 -0.0089 0.6333 0.0321 1.0000 Uiso R
H62 H 0.3231 0.2987 0.4571 0.0305 1.0000 Uiso R
H61 H 0.3511 0.1174 0.4576 0.0295 1.0000 Uiso R
H72 H 0.2026 0.1301 0.7293 0.0346 1.0000 Uiso R
H71 H 0.1541 0.2294 0.6183 0.0343 1.0000 Uiso R
H91 H 0.1100 0.0964 0.4269 0.0302 1.0000 Uiso R
H101 H 0.0578 -0.1375 0.3269 0.0306 1.0000 Uiso R
H151 H 0.1667 -0.3876 0.6202 0.0322 1.0000 Uiso R
H161 H 0.2170 -0.1529 0.7197 0.0314 1.0000 Uiso R

loop_
_atom_site_aniso_label
_atom_site_aniso_U_11
_atom_site_aniso_U_22
_atom_site_aniso_U_33
_atom_site_aniso_U_23
_atom_site_aniso_U_13
_atom_site_aniso_U_12
I1 0.02453(13) 0.02829(13) 0.03886(14) -0.00813(6) 0.01059(8) -0.00668(6)
C2 0.0219(12) 0.0198(11) 0.0247(12) -0.0017(10) 0.0057(10) -0.0032(10)
C3 0.0308(14) 0.0222(13) 0.0347(14) -0.0079(11) 0.0120(11) -0.0065(11)
C4 0.0243(13) 0.0187(12) 0.0244(12) -0.0026(9) 0.0044(10) -0.0019(9)
C5 0.0260(13) 0.0235(13) 0.0309(13) 0.0049(11) 0.0035(10) -0.0016(10)
C6 0.0264(14) 0.0275(15) 0.0221(12) 0.0004(9) 0.0033(10) -0.0040(9)
C7 0.0270(13) 0.0261(14) 0.0330(14) -0.0075(11) 0.0108(11) -0.0048(11)
C8 0.0175(11) 0.0259(13) 0.0280(12) -0.0028(10) 0.0075(9) -0.0043(9)
C9 0.0250(12) 0.0217(13) 0.0287(13) 0.0039(10) 0.0045(10) 0.0007(10)
C10 0.0231(12) 0.0272(14) 0.0237(12) 0.0012(10) 0.0019(9) -0.0002(10)
C11 0.0203(13) 0.0210(14) 0.0288(14) -0.0018(10) 0.0068(10) -0.0031(9)
N12 0.0309(12) 0.0260(12) 0.0345(13) -0.0038(10) 0.0126(10) -0.0056(10)
O13 0.0496(13) 0.0409(13) 0.0347(11) -0.0106(10) 0.0010(10) -0.0129(11)
O14 0.0562(15) 0.0217(11) 0.0585(15) -0.0016(10) 0.0130(12) 0.0003(10)
C15 0.0258(14) 0.0246(15) 0.0289(14) 0.0065(10) 0.0051(11) -0.0005(9)
C16 0.0219(12) 0.0318(15) 0.0243(12) 0.0015(11) 0.0020(10) -0.0037(11)

loop_
_atom_type_symbol
_atom_type_scat_dispersion_real
_atom_type_scat_dispersion_imag
_atom_type_scat_Cromer_Mann_a1
_atom_type_scat_Cromer_Mann_b1
_atom_type_scat_Cromer_Mann_a2
_atom_type_scat_Cromer_Mann_b2
_atom_type_scat_Cromer_Mann_a3
_atom_type_scat_Cromer_Mann_b3
_atom_type_scat_Cromer_Mann_a4
_atom_type_scat_Cromer_Mann_b4
_atom_type_scat_Cromer_Mann_c
_atom_type_scat_source
C 0.0181 0.0091 2.3100 20.8439 1.0200 10.2075 1.5886 0.5687 0.8650 51.6512 0.2156 'International Tables Vol C 4.2.6.8 and 6.1.1.4'
H 0.0000 0.0000 0.4930 10.5109 0.3229 26.1257 0.1402 3.1424 0.0408 57.7998 0.0030 'International Tables Vol C 4.2.6.8 and 6.1.1.4'
N 0.0311 0.0180 12.2126 0.0057 3.1322 9.8933 2.0125 28.9975 1.1663 0.5826 -11.5290 'International Tables Vol C 4.2.6.8 and 6.1.1.4'
O 0.0492 0.0322 3.0485 13.2771 2.2868 5.7011 1.5463 0.3239 0.8670 32.9089 0.2508 'International Tables Vol C 4.2.6.8 and 6.1.1.4'
I -0.3257 6.8362 20.1472 4.3470 18.9949 0.3814 7.5138 27.7660 2.2735 66.8776 4.0712 'International Tables Vol C 4.2.6.8 and 6.1.1.4'

loop_
_geom_angle_atom_site_label_1
_geom_angle_atom_site_label_2
_geom_angle_atom_site_label_3
_geom_angle
_geom_angle_publ_flag
I1 C2 C3 127.72(19) yes
I1 C2 C5 125.23(19) yes
C3 C2 C5 89.1(2) yes
I1 C2 C6 124.48(19) yes
C3 C2 C6 89.2(2) yes
C5 C2 C6 89.3(2) yes
C2 C3 C4 72.36(19) yes
C2 C3 H32 117.9 no
C4 C3 H32 116.8 no
C2 C3 H31 116.5 no
C4 C3 H31 117.1 no
H32 C3 H31 111.3 no
C3 C4 C5 87.7(2) yes
C3 C4 C6 87.8(2) yes
C5 C4 C6 87.8(2) yes
C3 C4 C7 127.8(2) yes
C5 C4 C7 127.2(2) yes
C6 C4 C7 125.5(2) yes
C2 C5 C4 72.85(19) yes
C2 C5 H51 117.6 no
C4 C5 H51 117.3 no
C2 C5 H52 118.3 no
C4 C5 H52 116.8 no
H51 C5 H52 109.9 no
C2 C6 C4 72.72(19) yes
C2 C6 H62 116.8 no
C4 C6 H62 118.0 no
C2 C6 H61 117.4 no
C4 C6 H61 117.7 no
H62 C6 H61 110.1 no
C4 C7 C8 110.3(2) yes
C4 C7 H72 109.6 no
C8 C7 H72 107.7 no
C4 C7 H71 110.6 no
C8 C7 H71 108.6 no
H72 C7 H71 110.0 no
C7 C8 C9 120.1(3) yes
C7 C8 C16 120.8(2) yes
C9 C8 C16 119.1(2) yes
C8 C9 C10 120.9(3) yes
C8 C9 H91 119.1 no
C10 C9 H91 120.0 no
C9 C10 C11 118.0(2) yes
C9 C10 H101 121.0 no
C11 C10 H101 120.9 no
C10 C11 N12 118.3(3) yes
C10 C11 C15 122.7(2) yes
N12 C11 C15 118.9(2) yes
C11 N12 O13 118.3(3) yes
C11 N12 O14 118.3(2) yes
O13 N12 O14 123.4(3) yes
C11 C15 C16 117.9(2) yes
C11 C15 H151 120.7 no
C16 C15 H151 121.5 no
C15 C16 C8 121.4(2) yes
C15 C16 H161 119.0 no
C8 C16 H161 119.5 no

loop_
_geom_bond_atom_site_label_1
_geom_bond_atom_site_label_2
_geom_bond_distance
_geom_bond_publ_flag
I1 C2 2.139(3) yes
C2 C3 1.545(4) yes
C2 C5 1.535(4) yes
C2 C6 1.537(4) yes
C3 C4 1.563(4) yes
C3 H32 0.990 no
C3 H31 0.974 no
C4 C5 1.555(4) yes
C4 C6 1.558(4) yes
C4 C7 1.514(4) yes
C5 H51 0.979 no
C5 H52 0.974 no
C6 H62 0.966 no
C6 H61 0.955 no
C7 C8 1.510(4) yes
C7 H72 0.953 no
C7 H71 0.965 no
C8 C9 1.400(4) yes
C8 C16 1.384(4) yes
C9 C10 1.385(4) yes
C9 H91 0.936 no
C10 C11 1.385(4) yes
C10 H101 0.926 no
C11 N12 1.465(3) yes
C11 C15 1.387(4) yes
N12 O13 1.224(4) yes
N12 O14 1.231(4) yes
C15 C16 1.385(4) yes
C15 H151 0.934 no
C16 H161 0.942 no

loop_
_geom_hbond_atom_site_label_D
_geom_hbond_atom_site_label_H
_geom_hbond_atom_site_label_A
_geom_hbond_site_symmetry_A
_geom_hbond_angle_DHA
_geom_hbond_distance_DH
_geom_hbond_distance_HA
_geom_hbond_distance_DA
_geom_hbond_publ_flag
C10 H101 O13 4_555 133 0.93 2.50 3.211(4) yes
